data_4345787
loop_
_publ_author_name
'Bucinsky, Lukas'
'Breza, Martin'
'Lee, Wei-Tsung'
'Hickey, Anne K.'
'Dickie, Diane A.'
'Nieto, Ismael'
'DeGayner, Jordan A.'
'Harris, T. David'
'Meyer, Karsten'
'Krzystek, J.'
'Ozarowski, Andrew'
'Nehrkorn, Joscha'
'Schnegg, Alexander'
'Holldack, Karsten'
'Herber, Rolfe H.'
'Telser, Joshua'
'Smith, Jeremy M.'

_publ_section_title
;
 Spectroscopic and Computational Studies of Spin States of Iron(IV)
 Nitrido and Imido Complexes.
;
_journal_issue 8
_journal_name_full 'Inorganic chemistry'
_journal_page_first 4752
_journal_page_last 4769
_journal_paper_doi 10.1021/acs.inorgchem.7b00512
_journal_volume 56
_journal_year 2017
_chemical_formula_sum 'C42 H44 B Fe N7'
_chemical_formula_weight 713.50
_chemical_name_common WTL-44
_space_group_crystal_system monoclinic
_space_group_IT_number 14
_space_group_name_Hall '-P 2yn'
_space_group_name_H-M_alt 'P 1 21/n 1'
_symmetry_space_group_name_Hall '-P 2yn'
_symmetry_space_group_name_H-M 'P 1 21/n 1'
_atom_sites_solution_hydrogens geom
_cell_angle_alpha 90
_cell_angle_beta 110.518(2)
_cell_angle_gamma 90
_cell_formula_units_Z 4
_cell_length_a 13.9744(6)
_cell_length_b 16.6813(6)
_cell_length_c 16.9109(8)
_cell_measurement_reflns_used 3234
_cell_measurement_temperature 100.(2)
_cell_measurement_theta_max 22.18
_cell_measurement_theta_min 3.11
_cell_volume 3692.0(3)
_computing_structure_refinement 'SHELXL-2014/7 (Sheldrick, 2014)'
_diffrn_ambient_temperature 100.(2)
_diffrn_measured_fraction_theta_full 0.995
_diffrn_measured_fraction_theta_max 0.995
_diffrn_measurement_device_type 'Bruker Kappa APEXII CCD'
_diffrn_measurement_method '\f and \w scans'
_diffrn_radiation_monochromator graphite
_diffrn_radiation_type MoK\a
_diffrn_radiation_wavelength 0.71073
_diffrn_reflns_av_R_equivalents 0.0868
_diffrn_reflns_av_unetI/netI 0.0875
_diffrn_reflns_limit_h_max 17
_diffrn_reflns_limit_h_min -17
_diffrn_reflns_limit_k_max 20
_diffrn_reflns_limit_k_min -13
_diffrn_reflns_limit_l_max 21
_diffrn_reflns_limit_l_min -21
_diffrn_reflns_number 32777
_diffrn_reflns_theta_full 26.43
_diffrn_reflns_theta_max 26.43
_diffrn_reflns_theta_min 3.34
_diffrn_source 'fine-focus sealed-tube'
_exptl_absorpt_coefficient_mu 0.449
_exptl_absorpt_correction_T_max 0.93
_exptl_absorpt_correction_T_min 0.93
_exptl_absorpt_correction_type multi-scan
_exptl_absorpt_process_details 'Bruker, SADABS'
_exptl_crystal_colour red
_exptl_crystal_density_diffrn 1.284
_exptl_crystal_density_method 'not measured'
_exptl_crystal_description block
_exptl_crystal_F_000 1504
_exptl_crystal_size_max 0.171
_exptl_crystal_size_mid 0.160
_exptl_crystal_size_min 0.158
_refine_diff_density_max 0.413
_refine_diff_density_min -0.388
_refine_ls_extinction_method none
_refine_ls_goodness_of_fit_ref 1.013
_refine_ls_hydrogen_treatment constr
_refine_ls_matrix_type full
_refine_ls_number_parameters 469
_refine_ls_number_reflns 7562
_refine_ls_number_restraints 0
_refine_ls_restrained_S_all 1.013
_refine_ls_R_factor_all 0.0912
_refine_ls_R_factor_gt 0.0469
_refine_ls_shift/su_max 0.001
_refine_ls_shift/su_mean 0.000
_refine_ls_structure_factor_coef Fsqd
_refine_ls_weighting_details 'w=1/[\s^2^(Fo^2^)+(0.0387P)^2^+0.3658P] where P=(Fo^2^+2Fc^2^)/3'
_refine_ls_weighting_scheme calc
_refine_ls_wR_factor_gt 0.0912
_refine_ls_wR_factor_ref 0.1069
_reflns_number_gt 4944
_reflns_number_total 7562
_reflns_threshold_expression 'I > 2\s(I)'
_cod_data_source_file ic7b00512_si_003.cif
_cod_data_source_block jsNMSUwtl44
_cod_database_code 4345787

loop_
_space_group_symop_operation_xyz
'x, y, z'
'-x+1/2, y+1/2, -z+1/2'
'-x, -y, -z'
'x-1/2, -y-1/2, z-1/2'

loop_
_atom_site_type_symbol
_atom_site_label
_atom_site_fract_x
_atom_site_fract_y
_atom_site_fract_z
_atom_site_U_iso_or_equiv
_atom_site_adp_type
_atom_site_calc_flag
_atom_site_refinement_flags_adp
_atom_site_refinement_flags_posn
_atom_site_occupancy
Fe Fe1 0.23231(3) 0.73295(2) 0.02597(2) 0.01415(11) Uani d . . 1
B B1 0.4019(2) 0.64815(16) 0.15965(19) 0.0160(7) Uani d . . 1
N N1 0.40548(15) 0.74191(11) 0.17491(13) 0.0147(5) Uani d . . 1
N N2 0.34671(16) 0.86406(11) 0.14845(13) 0.0157(5) Uani d . . 1
N N3 0.29193(16) 0.62268(11) 0.15517(13) 0.0152(5) Uani d . . 1
N N4 0.12588(17) 0.62419(12) 0.11654(13) 0.0183(5) Uani d . . 1
N N5 0.40435(16) 0.63788(11) 0.06751(13) 0.0141(5) Uani d . . 1
N N6 0.35542(16) 0.65079(12) -0.06896(13) 0.0164(5) Uani d . . 1
N N7 0.14799(17) 0.77744(12) -0.04064(13) 0.0208(5) Uani d . . 1
C C1 0.33076(19) 0.78780(14) 0.11790(16) 0.0149(6) Uani d . . 1
C C2 0.4652(2) 0.79084(14) 0.23996(17) 0.0208(7) Uani d . . 1
H H2 0.5215 0.7741 0.2877 0.025 Uiso calc U R 1
C C3 0.4293(2) 0.86591(15) 0.22340(17) 0.0217(7) Uani d . . 1
H H3 0.4557 0.912 0.257 0.026 Uiso calc U R 1
C C4 0.2791(2) 0.93084(14) 0.11482(16) 0.0162(6) Uani d . . 1
C C5 0.1827(2) 0.92987(14) 0.12208(16) 0.0174(6) Uani d . . 1
C C6 0.1197(2) 0.99611(14) 0.09223(16) 0.0197(6) Uani d . . 1
H H6 0.053 0.9956 0.095 0.024 Uiso calc U R 1
C C7 0.1508(2) 1.06265(15) 0.05869(17) 0.0214(7) Uani d . . 1
C C8 0.2472(2) 1.06083(15) 0.05238(17) 0.0228(7) Uani d . . 1
H H8 0.2694 1.1059 0.0291 0.027 Uiso calc U R 1
C C9 0.3124(2) 0.99538(15) 0.07889(17) 0.0211(6) Uani d . . 1
C C10 0.4151(2) 0.99459(16) 0.0688(2) 0.0336(8) Uani d . . 1
H H10A 0.4687 1.0036 0.1239 0.05 Uiso calc U R 1
H H10B 0.4177 1.0371 0.0297 0.05 Uiso calc U R 1
H H10C 0.4258 0.9425 0.0464 0.05 Uiso calc U R 1
C C11 0.0840(2) 1.13597(16) 0.0328(2) 0.0320(8) Uani d . . 1
H H11A 0.0144 1.1226 0.0293 0.048 Uiso calc U R 1
H H11B 0.0831 1.1545 -0.0224 0.048 Uiso calc U R 1
H H11C 0.1112 1.1784 0.0747 0.048 Uiso calc U R 1
C C12 0.1479(2) 0.86120(15) 0.16312(18) 0.0240(7) Uani d . . 1
H H12A 0.124 0.8172 0.1226 0.036 Uiso calc U R 1
H H12B 0.092 0.8791 0.1812 0.036 Uiso calc U R 1
H H12C 0.205 0.8426 0.2123 0.036 Uiso calc U R 1
C C13 0.2058(2) 0.65534(14) 0.09816(16) 0.0156(6) Uani d . . 1
C C14 0.2644(2) 0.57315(14) 0.20944(16) 0.0193(6) Uani d . . 1
H H14 0.3103 0.5442 0.2556 0.023 Uiso calc U R 1
C C15 0.1623(2) 0.57297(15) 0.18591(17) 0.0227(7) Uani d . . 1
H H15 0.1225 0.5437 0.2115 0.027 Uiso calc U R 1
C C16 0.0197(2) 0.63702(15) 0.06772(17) 0.0191(6) Uani d . . 1
C C17 -0.0437(2) 0.66988(16) 0.10755(17) 0.0229(7) Uani d . . 1
C C18 -0.1470(2) 0.68025(17) 0.05842(19) 0.0270(7) Uani d . . 1
H H18 -0.1917 0.7022 0.0841 0.032 Uiso calc U R 1
C C19 -0.1861(2) 0.65967(16) -0.02635(19) 0.0262(7) Uani d . . 1
C C20 -0.1203(2) 0.62654(15) -0.06234(18) 0.0236(7) Uani d . . 1
H H20 -0.1463 0.6122 -0.1204 0.028 Uiso calc U R 1
C C21 -0.0167(2) 0.61349(14) -0.01622(17) 0.0194(6) Uani d . . 1
C C22 0.0497(2) 0.57391(15) -0.05777(17) 0.0212(7) Uani d . . 1
H H22A 0.0819 0.615 -0.0815 0.032 Uiso calc U R 1
H H22B 0.0078 0.5387 -0.1031 0.032 Uiso calc U R 1
H H22C 0.1026 0.5422 -0.0159 0.032 Uiso calc U R 1
C C23 -0.2962(2) 0.6749(2) -0.0785(2) 0.0407(9) Uani d . . 1
H H23A -0.3052 0.7315 -0.0952 0.061 Uiso calc U R 1
H H23B -0.3392 0.6622 -0.0451 0.061 Uiso calc U R 1
H H23C -0.3161 0.6411 -0.129 0.061 Uiso calc U R 1
C C24 -0.0053(2) 0.69521(18) 0.19890(18) 0.0308(7) Uani d . . 1
H H24A -0.0505 0.7365 0.2076 0.046 Uiso calc U R 1
H H24B 0.0641 0.7168 0.2139 0.046 Uiso calc U R 1
H H24C -0.0043 0.6488 0.2346 0.046 Uiso calc U R 1
C C25 0.3304(2) 0.67109(14) -0.00098(16) 0.0156(6) Uani d . . 1
C C26 0.4751(2) 0.59857(14) 0.04068(17) 0.0183(6) Uani d . . 1
H H26 0.5343 0.5712 0.076 0.022 Uiso calc U R 1
C C27 0.4457(2) 0.60575(14) -0.04348(17) 0.0181(6) Uani d . . 1
H H27 0.4795 0.5845 -0.0788 0.022 Uiso calc U R 1
C C28 0.29351(19) 0.66605(14) -0.15522(16) 0.0152(6) Uani d . . 1
C C29 0.2380(2) 0.60254(15) -0.20410(17) 0.0179(6) Uani d . . 1
C C30 0.1789(2) 0.61829(15) -0.28726(17) 0.0210(6) Uani d . . 1
H H30 0.1418 0.5756 -0.3216 0.025 Uiso calc U R 1
C C31 0.1720(2) 0.69438(16) -0.32245(17) 0.0208(6) Uani d . . 1
C C32 0.2286(2) 0.75557(15) -0.27152(17) 0.0202(6) Uani d . . 1
H H32 0.225 0.8078 -0.2948 0.024 Uiso calc U R 1
C C33 0.2902(2) 0.74321(15) -0.18813(16) 0.0178(6) Uani d . . 1
C C34 0.3532(2) 0.80999(15) -0.13508(18) 0.0257(7) Uani d . . 1
H H34A 0.3479 0.8576 -0.1703 0.039 Uiso calc U R 1
H H34B 0.4248 0.7931 -0.1111 0.039 Uiso calc U R 1
H H34C 0.3279 0.8227 -0.0893 0.039 Uiso calc U R 1
C C35 0.1034(2) 0.70935(17) -0.41209(17) 0.0284(7) Uani d . . 1
H H35A 0.1162 0.7632 -0.4293 0.043 Uiso calc U R 1
H H35B 0.0319 0.705 -0.4162 0.043 Uiso calc U R 1
H H35C 0.1175 0.6695 -0.4492 0.043 Uiso calc U R 1
C C36 0.2411(2) 0.51894(15) -0.16873(18) 0.0268(7) Uani d . . 1
H H36A 0.1767 0.4914 -0.1989 0.04 Uiso calc U R 1
H H36B 0.2508 0.5222 -0.1086 0.04 Uiso calc U R 1
H H36C 0.298 0.489 -0.1758 0.04 Uiso calc U R 1
C C37 0.4848(2) 0.58940(14) 0.22335(16) 0.0164(6) Uani d . . 1
C C38 0.5625(2) 0.60780(15) 0.29833(17) 0.0231(7) Uani d . . 1
H H38 0.5729 0.6623 0.3155 0.028 Uiso calc U R 1
C C39 0.6257(2) 0.54976(16) 0.34943(18) 0.0264(7) Uani d . . 1
H H39 0.6772 0.565 0.4009 0.032 Uiso calc U R 1
C C40 0.6142(2) 0.47031(15) 0.32600(17) 0.0214(6) Uani d . . 1
H H40 0.6576 0.4306 0.3607 0.026 Uiso calc U R 1
C C41 0.5385(2) 0.44946(15) 0.25116(17) 0.0211(7) Uani d . . 1
H H41 0.5303 0.395 0.2335 0.025 Uiso calc U R 1
C C42 0.4746(2) 0.50743(15) 0.20193(17) 0.0207(6) Uani d . . 1
H H42 0.4216 0.4914 0.1516 0.025 Uiso calc U R 1

loop_
_atom_site_aniso_label
_atom_site_aniso_U_11
_atom_site_aniso_U_22
_atom_site_aniso_U_33
_atom_site_aniso_U_12
_atom_site_aniso_U_13
_atom_site_aniso_U_23
Fe1 0.0164(2) 0.01312(18) 0.0126(2) 0.00175(17) 0.00464(16) 0.00114(16)
B1 0.0208(18) 0.0146(15) 0.0115(16) 0.0009(13) 0.0043(14) -0.0003(12)
N1 0.0154(12) 0.0153(11) 0.0125(11) 0.0003(9) 0.0038(9) -0.0028(9)
N2 0.0153(12) 0.0148(11) 0.0156(12) 0.0013(9) 0.0037(10) -0.0010(9)
N3 0.0194(13) 0.0138(11) 0.0115(12) 0.0001(9) 0.0042(10) 0.0019(9)
N4 0.0194(13) 0.0199(11) 0.0144(12) -0.0043(10) 0.0045(10) 0.0019(10)
N5 0.0177(12) 0.0110(10) 0.0127(12) 0.0035(9) 0.0044(10) 0.0005(9)
N6 0.0206(13) 0.0169(11) 0.0123(12) 0.0033(10) 0.0063(10) 0.0006(9)
N7 0.0202(13) 0.0226(12) 0.0179(13) 0.0043(10) 0.0044(10) 0.0037(10)
C1 0.0145(14) 0.0150(13) 0.0177(15) 0.0013(11) 0.0089(12) 0.0014(11)
C2 0.0192(16) 0.0197(14) 0.0186(15) -0.0002(12) 0.0003(12) -0.0022(12)
C3 0.0211(16) 0.0196(14) 0.0198(16) -0.0013(12) 0.0014(13) -0.0049(12)
C4 0.0182(15) 0.0131(13) 0.0136(14) 0.0025(11) 0.0010(12) -0.0030(11)
C5 0.0218(16) 0.0158(13) 0.0133(14) 0.0021(11) 0.0045(12) -0.0060(11)
C6 0.0173(15) 0.0228(14) 0.0169(15) 0.0031(12) 0.0035(12) -0.0053(12)
C7 0.0224(16) 0.0166(14) 0.0198(16) 0.0009(12) 0.0006(13) -0.0052(12)
C8 0.0281(18) 0.0136(13) 0.0236(16) -0.0006(12) 0.0049(14) 0.0016(12)
C9 0.0221(16) 0.0171(14) 0.0240(16) -0.0006(12) 0.0080(13) -0.0018(12)
C10 0.0279(18) 0.0223(15) 0.053(2) 0.0002(13) 0.0171(17) 0.0102(15)
C11 0.0292(18) 0.0241(15) 0.037(2) 0.0072(14) 0.0042(15) 0.0012(14)
C12 0.0257(17) 0.0270(15) 0.0244(17) 0.0046(13) 0.0152(14) 0.0014(13)
C13 0.0181(15) 0.0146(13) 0.0133(14) -0.0024(11) 0.0045(12) -0.0022(11)
C14 0.0259(17) 0.0177(14) 0.0121(14) -0.0017(12) 0.0042(12) 0.0033(11)
C15 0.0277(17) 0.0229(14) 0.0159(15) -0.0062(13) 0.0057(13) 0.0048(12)
C16 0.0175(15) 0.0183(13) 0.0211(16) -0.0048(12) 0.0061(13) 0.0035(12)
C17 0.0242(17) 0.0244(15) 0.0211(16) -0.0069(13) 0.0090(13) 0.0007(13)
C18 0.0200(17) 0.0353(17) 0.0306(18) -0.0055(13) 0.0153(14) -0.0027(14)
C19 0.0190(16) 0.0299(16) 0.0295(18) -0.0068(13) 0.0083(14) 0.0008(13)
C20 0.0220(17) 0.0252(15) 0.0207(16) -0.0053(13) 0.0040(13) -0.0011(12)
C21 0.0228(16) 0.0167(13) 0.0180(15) -0.0064(12) 0.0064(13) 0.0003(12)
C22 0.0248(17) 0.0198(14) 0.0155(15) -0.0023(12) 0.0028(13) -0.0019(12)
C23 0.0226(19) 0.058(2) 0.037(2) -0.0028(16) 0.0045(16) -0.0071(17)
C24 0.0293(19) 0.0406(18) 0.0252(17) -0.0057(15) 0.0129(14) -0.0047(14)
C25 0.0211(16) 0.0101(12) 0.0134(14) -0.0020(11) 0.0033(12) -0.0010(11)
C26 0.0198(15) 0.0135(13) 0.0211(16) 0.0056(11) 0.0064(13) -0.0018(12)
C27 0.0192(15) 0.0194(13) 0.0184(15) 0.0043(12) 0.0098(12) -0.0019(12)
C28 0.0157(15) 0.0203(13) 0.0115(14) 0.0031(11) 0.0070(12) 0.0013(11)
C29 0.0197(15) 0.0193(13) 0.0168(15) 0.0046(12) 0.0089(12) -0.0005(12)
C30 0.0179(16) 0.0246(15) 0.0211(16) 0.0004(12) 0.0075(13) -0.0069(12)
C31 0.0191(16) 0.0305(15) 0.0169(15) 0.0066(13) 0.0116(13) 0.0007(13)
C32 0.0237(16) 0.0203(14) 0.0204(15) 0.0044(12) 0.0125(13) 0.0048(12)
C33 0.0195(15) 0.0220(14) 0.0151(14) 0.0023(12) 0.0100(12) -0.0012(11)
C34 0.0348(19) 0.0181(14) 0.0255(17) -0.0036(13) 0.0122(14) 0.0015(12)
C35 0.0264(18) 0.0358(16) 0.0211(16) 0.0058(14) 0.0060(14) 0.0002(14)
C36 0.0323(18) 0.0211(14) 0.0246(17) -0.0016(13) 0.0070(14) -0.0015(13)
C37 0.0173(15) 0.0177(13) 0.0148(14) 0.0026(11) 0.0063(12) 0.0018(11)
C38 0.0257(17) 0.0160(14) 0.0213(16) 0.0002(12) 0.0004(13) 0.0011(12)
C39 0.0232(17) 0.0274(15) 0.0211(16) 0.0005(13) -0.0017(13) 0.0011(13)
C40 0.0216(16) 0.0237(15) 0.0196(16) 0.0069(12) 0.0080(13) 0.0080(12)
C41 0.0301(18) 0.0137(13) 0.0235(16) 0.0033(12) 0.0145(14) 0.0007(12)
C42 0.0263(17) 0.0196(14) 0.0156(15) 0.0002(12) 0.0066(13) -0.0010(12)

loop_
_atom_type_symbol
_atom_type_description
_atom_type_scat_dispersion_real
_atom_type_scat_dispersion_imag
_atom_type_scat_source
C C 0.0033 0.0016 'International Tables Vol C Tables 4.2.6.8 and 6.1.1.4'
H H 0.0000 0.0000 'International Tables Vol C Tables 4.2.6.8 and 6.1.1.4'
N N 0.0061 0.0033 'International Tables Vol C Tables 4.2.6.8 and 6.1.1.4'
Fe Fe 0.3463 0.8444 'International Tables Vol C Tables 4.2.6.8 and 6.1.1.4'
B B 0.0013 0.0007 'International Tables Vol C Tables 4.2.6.8 and 6.1.1.4'

loop_
_geom_angle_atom_site_label_1
_geom_angle_atom_site_label_2
_geom_angle_atom_site_label_3
_geom_angle
N7 Fe1 C25 121.99(12)
N7 Fe1 C13 122.48(12)
C25 Fe1 C13 95.95(11)
N7 Fe1 C1 121.55(11)
C25 Fe1 C1 94.66(11)
C13 Fe1 C1 92.88(11)
N3 B1 N5 106.4(2)
N3 B1 N1 104.5(2)
N5 B1 N1 104.9(2)
N3 B1 C37 109.3(2)
N5 B1 C37 109.6(2)
N1 B1 C37 121.2(2)
C1 N1 C2 108.98(19)
C1 N1 B1 117.5(2)
C2 N1 B1 133.3(2)
C1 N2 C3 110.0(2)
C1 N2 C4 125.1(2)
C3 N2 C4 124.4(2)
C13 N3 C14 109.0(2)
C13 N3 B1 122.1(2)
C14 N3 B1 128.6(2)
C13 N4 C15 109.8(2)
C13 N4 C16 125.1(2)
C15 N4 C16 124.9(2)
C25 N5 C26 109.1(2)
C25 N5 B1 121.3(2)
C26 N5 B1 129.6(2)
C25 N6 C27 110.2(2)
C25 N6 C28 125.1(2)
C27 N6 C28 124.4(2)
N2 C1 N1 105.7(2)
N2 C1 Fe1 137.04(19)
N1 C1 Fe1 117.14(16)
C3 C2 N1 107.8(2)
C2 C3 N2 107.5(2)
C9 C4 C5 121.9(2)
C9 C4 N2 119.7(2)
C5 C4 N2 118.4(2)
C6 C5 C4 117.8(2)
C6 C5 C12 120.3(3)
C4 C5 C12 121.8(2)
C7 C6 C5 122.4(3)
C6 C7 C8 117.8(2)
C6 C7 C11 121.3(3)
C8 C7 C11 120.9(3)
C7 C8 C9 122.4(3)
C8 C9 C4 117.7(3)
C8 C9 C10 120.9(2)
C4 C9 C10 121.4(2)
N4 C13 N3 106.1(2)
N4 C13 Fe1 139.89(19)
N3 C13 Fe1 113.80(19)
C15 C14 N3 108.6(2)
C14 C15 N4 106.6(2)
C21 C16 C17 122.4(3)
C21 C16 N4 118.7(2)
C17 C16 N4 118.8(2)
C16 C17 C18 117.2(3)
C16 C17 C24 123.0(3)
C18 C17 C24 119.8(3)
C19 C18 C17 122.3(3)
C20 C19 C18 118.1(3)
C20 C19 C23 120.8(3)
C18 C19 C23 121.1(3)
C19 C20 C21 122.3(3)
C16 C21 C20 117.6(3)
C16 C21 C22 122.6(2)
C20 C21 C22 119.8(2)
N6 C25 N5 105.9(2)
N6 C25 Fe1 139.72(19)
N5 C25 Fe1 114.31(19)
C27 C26 N5 108.4(2)
C26 C27 N6 106.4(2)
C33 C28 C29 121.9(2)
C33 C28 N6 119.5(2)
C29 C28 N6 118.6(2)
C30 C29 C28 117.8(2)
C30 C29 C36 120.1(2)
C28 C29 C36 122.1(2)
C29 C30 C31 122.4(2)
C32 C31 C30 117.8(2)
C32 C31 C35 121.7(2)
C30 C31 C35 120.5(2)
C33 C32 C31 122.5(2)
C32 C33 C28 117.7(2)
C32 C33 C34 121.4(2)
C28 C33 C34 120.9(2)
C38 C37 C42 115.3(2)
C38 C37 B1 128.9(2)
C42 C37 B1 115.8(2)
C37 C38 C39 122.6(2)
C40 C39 C38 120.5(3)
C39 C40 C41 118.8(2)
C42 C41 C40 120.2(2)
C41 C42 C37 122.6(3)

loop_
_geom_bond_atom_site_label_1
_geom_bond_atom_site_label_2
_geom_bond_distance
Fe1 N7 1.509(2)
Fe1 C25 1.895(3)
Fe1 C13 1.903(3)
Fe1 C1 1.910(3)
B1 N3 1.570(4)
B1 N5 1.580(4)
B1 N1 1.583(3)
B1 C37 1.609(4)
N1 C1 1.378(3)
N1 C2 1.389(3)
N2 C1 1.362(3)
N2 C3 1.384(3)
N2 C4 1.442(3)
N3 C13 1.364(3)
N3 C14 1.386(3)
N4 C13 1.363(3)
N4 C15 1.395(3)
N4 C16 1.439(3)
N5 C25 1.370(3)
N5 C26 1.389(3)
N6 C25 1.356(3)
N6 C27 1.401(3)
N6 C28 1.434(3)
C2 C3 1.342(3)
C4 C9 1.394(4)
C4 C5 1.394(4)
C5 C6 1.393(3)
C5 C12 1.506(4)
C6 C7 1.384(4)
C7 C8 1.389(4)
C7 C11 1.507(3)
C8 C9 1.392(4)
C9 C10 1.503(4)
C14 C15 1.340(4)
C16 C21 1.386(4)
C16 C17 1.400(4)
C17 C18 1.400(4)
C17 C24 1.507(4)
C18 C19 1.386(4)
C19 C20 1.384(4)
C19 C23 1.503(4)
C20 C21 1.400(4)
C21 C22 1.499(4)
C26 C27 1.341(4)
C28 C33 1.397(3)
C28 C29 1.399(3)
C29 C30 1.384(4)
C29 C36 1.512(3)
C30 C31 1.391(4)
C31 C32 1.390(4)
C31 C35 1.503(4)
C32 C33 1.386(3)
C33 C34 1.506(3)
C37 C38 1.384(3)
C37 C42 1.409(3)
C38 C39 1.389(4)
C39 C40 1.376(4)
C40 C41 1.380(4)
C41 C42 1.380(3)

loop_
_geom_torsion_atom_site_label_1
_geom_torsion_atom_site_label_2
_geom_torsion_atom_site_label_3
_geom_torsion_atom_site_label_4
_geom_torsion
N3 B1 N1 C1 -55.4(3)
N5 B1 N1 C1 56.3(3)
C37 B1 N1 C1 -179.2(2)
N3 B1 N1 C2 118.1(3)
N5 B1 N1 C2 -130.1(3)
C37 B1 N1 C2 -5.6(4)
N5 B1 N3 C13 -53.3(3)
N1 B1 N3 C13 57.3(3)
C37 B1 N3 C13 -171.5(2)
N5 B1 N3 C14 133.8(2)
N1 B1 N3 C14 -115.5(3)
C37 B1 N3 C14 15.6(3)
N3 B1 N5 C25 51.2(3)
N1 B1 N5 C25 -59.1(3)
C37 B1 N5 C25 169.3(2)
N3 B1 N5 C26 -129.8(2)
N1 B1 N5 C26 119.8(3)
C37 B1 N5 C26 -11.8(3)
C3 N2 C1 N1 -0.4(3)
C4 N2 C1 N1 -172.0(2)
C3 N2 C1 Fe1 175.1(2)
C4 N2 C1 Fe1 3.5(4)
C2 N1 C1 N2 0.7(3)
B1 N1 C1 N2 175.7(2)
C2 N1 C1 Fe1 -175.86(18)
B1 N1 C1 Fe1 -0.8(3)
C1 N1 C2 C3 -0.7(3)
B1 N1 C2 C3 -174.7(3)
N1 C2 C3 N2 0.4(3)
C1 N2 C3 C2 0.0(3)
C4 N2 C3 C2 171.6(2)
C1 N2 C4 C9 -115.6(3)
C3 N2 C4 C9 74.1(3)
C1 N2 C4 C5 66.6(3)
C3 N2 C4 C5 -103.7(3)
C9 C4 C5 C6 -0.1(4)
N2 C4 C5 C6 177.6(2)
C9 C4 C5 C12 -178.2(2)
N2 C4 C5 C12 -0.5(4)
C4 C5 C6 C7 -2.1(4)
C12 C5 C6 C7 176.0(2)
C5 C6 C7 C8 2.3(4)
C5 C6 C7 C11 -175.4(2)
C6 C7 C8 C9 -0.4(4)
C11 C7 C8 C9 177.3(3)
C7 C8 C9 C4 -1.6(4)
C7 C8 C9 C10 178.3(3)
C5 C4 C9 C8 1.9(4)
N2 C4 C9 C8 -175.8(2)
C5 C4 C9 C10 -178.0(3)
N2 C4 C9 C10 4.3(4)
C15 N4 C13 N3 0.9(3)
C16 N4 C13 N3 -174.5(2)
C15 N4 C13 Fe1 -173.0(2)
C16 N4 C13 Fe1 11.7(4)
C14 N3 C13 N4 -1.4(3)
B1 N3 C13 N4 -175.5(2)
C14 N3 C13 Fe1 174.30(16)
B1 N3 C13 Fe1 0.2(3)
C13 N3 C14 C15 1.4(3)
B1 N3 C14 C15 175.0(2)
N3 C14 C15 N4 -0.8(3)
C13 N4 C15 C14 0.0(3)
C16 N4 C15 C14 175.3(2)
C13 N4 C16 C21 59.4(3)
C15 N4 C16 C21 -115.3(3)
C13 N4 C16 C17 -123.1(3)
C15 N4 C16 C17 62.2(3)
C21 C16 C17 C18 -1.5(4)
N4 C16 C17 C18 -178.9(2)
C21 C16 C17 C24 179.6(2)
N4 C16 C17 C24 2.2(4)
C16 C17 C18 C19 -0.4(4)
C24 C17 C18 C19 178.6(3)
C17 C18 C19 C20 1.1(4)
C17 C18 C19 C23 -177.2(3)
C18 C19 C20 C21 -0.1(4)
C23 C19 C20 C21 178.3(3)
C17 C16 C21 C20 2.5(4)
N4 C16 C21 C20 179.9(2)
C17 C16 C21 C22 -176.4(2)
N4 C16 C21 C22 1.1(4)
C19 C20 C21 C16 -1.7(4)
C19 C20 C21 C22 177.2(2)
C27 N6 C25 N5 -0.8(3)
C28 N6 C25 N5 173.4(2)
C27 N6 C25 Fe1 175.2(2)
C28 N6 C25 Fe1 -10.5(4)
C26 N5 C25 N6 1.0(3)
B1 N5 C25 N6 -179.9(2)
C26 N5 C25 Fe1 -176.17(16)
B1 N5 C25 Fe1 2.9(3)
N7 Fe1 C25 N6 1.2(3)
C13 Fe1 C25 N6 135.8(3)
C1 Fe1 C25 N6 -130.9(3)
N7 Fe1 C25 N5 177.03(17)
C13 Fe1 C25 N5 -48.41(19)
C1 Fe1 C25 N5 44.98(19)
C25 N5 C26 C27 -0.9(3)
B1 N5 C26 C27 -179.9(2)
N5 C26 C27 N6 0.4(3)
C25 N6 C27 C26 0.3(3)
C28 N6 C27 C26 -174.0(2)
C25 N6 C28 C33 77.2(3)
C27 N6 C28 C33 -109.4(3)
C25 N6 C28 C29 -102.9(3)
C27 N6 C28 C29 70.5(3)
C33 C28 C29 C30 0.1(4)
N6 C28 C29 C30 -179.8(2)
C33 C28 C29 C36 -179.8(3)
N6 C28 C29 C36 0.3(4)
C28 C29 C30 C31 -1.1(4)
C36 C29 C30 C31 178.8(3)
C29 C30 C31 C32 1.3(4)
C29 C30 C31 C35 -177.5(3)
C30 C31 C32 C33 -0.4(4)
C35 C31 C32 C33 178.4(3)
C31 C32 C33 C28 -0.6(4)
C31 C32 C33 C34 178.2(3)
C29 C28 C33 C32 0.7(4)
N6 C28 C33 C32 -179.4(2)
C29 C28 C33 C34 -178.0(3)
N6 C28 C33 C34 1.9(4)
N3 B1 C37 C38 -117.3(3)
N5 B1 C37 C38 126.5(3)
N1 B1 C37 C38 4.2(5)
N3 B1 C37 C42 59.8(3)
N5 B1 C37 C42 -56.4(3)
N1 B1 C37 C42 -178.8(2)
C42 C37 C38 C39 -0.4(4)
B1 C37 C38 C39 176.6(3)
C37 C38 C39 C40 1.2(5)
C38 C39 C40 C41 -0.4(4)
C39 C40 C41 C42 -1.2(4)
C40 C41 C42 C37 2.0(4)
C38 C37 C42 C41 -1.2(4)
B1 C37 C42 C41 -178.6(3)
